data_4126879
loop_
_publ_author_name
'Luo, Dong'
'Wang, Xue-Zhi'
'Yang, Chen'
'Zhou, Xiao-Ping'
'Li, Dan'

_publ_section_title
;
 Self-Assembly of Chiral Metal-Organic Tetartoid.
;
_journal_name_full 'Journal of the American Chemical Society'
_journal_paper_doi 10.1021/jacs.7b11285
_journal_year 2017
_chemical_formula_sum 'C217 H224 Co20 F3 N72 O19 S'
_chemical_formula_weight 5412.33
_space_group_crystal_system cubic
_space_group_IT_number 196
_space_group_name_Hall 'F 2 2 3'
_space_group_name_H-M_alt 'F 2 3'
_symmetry_space_group_name_Hall 'F 2 2 3'
_symmetry_space_group_name_H-M 'F 2 3'
_atom_sites_solution_hydrogens mixed
_audit_creation_method SHELXL-2014/7
_cell_angle_alpha 90
_cell_angle_beta 90
_cell_angle_gamma 90
_cell_formula_units_Z 4
_cell_length_a 32.9727(3)
_cell_length_b 32.9727(3)
_cell_length_c 32.9727(3)
_cell_measurement_reflns_used 5884
_cell_measurement_temperature 100(2)
_cell_measurement_theta_max 70.5640
_cell_measurement_theta_min 4.4360
_cell_volume 35847.9(6)
_computing_structure_refinement 'SHELXL-2014/7 (Sheldrick, 2014)'
_diffrn_ambient_temperature 100(2)
_diffrn_detector_area_resol_mean 10
_diffrn_measured_fraction_theta_full 0.988
_diffrn_measured_fraction_theta_max 0.966
_diffrn_measurement_device_type 'XtaLAB Pro: Kappa single'
_diffrn_measurement_method '\w scans'
_diffrn_radiation_type CuK\a
_diffrn_radiation_wavelength 1.54184
_diffrn_reflns_av_R_equivalents 0.0447
_diffrn_reflns_av_unetI/netI 0.0482
_diffrn_reflns_Laue_measured_fraction_full 0.988
_diffrn_reflns_Laue_measured_fraction_max 0.966
_diffrn_reflns_limit_h_max 18
_diffrn_reflns_limit_h_min -40
_diffrn_reflns_limit_k_max 38
_diffrn_reflns_limit_k_min -19
_diffrn_reflns_limit_l_max 20
_diffrn_reflns_limit_l_min -26
_diffrn_reflns_number 9374
_diffrn_reflns_point_group_measured_fraction_full 0.844
_diffrn_reflns_point_group_measured_fraction_max 0.815
_diffrn_reflns_theta_full 67.684
_diffrn_reflns_theta_max 70.575
_diffrn_reflns_theta_min 2.680
_diffrn_source 'fine-focus sealed X-ray tube'
_exptl_absorpt_coefficient_mu 7.502
_exptl_absorpt_correction_T_max 1
_exptl_absorpt_correction_T_min 0.74381
_exptl_absorpt_correction_type multi-scan
_exptl_crystal_colour purple
_exptl_crystal_density_diffrn 1.003
_exptl_crystal_description polyhedron
_exptl_crystal_F_000 11060
_exptl_crystal_size_max 0.18
_exptl_crystal_size_mid 0.15
_exptl_crystal_size_min 0.12
_refine_diff_density_max 0.945
_refine_diff_density_min -0.368
_refine_diff_density_rms 0.082
_refine_ls_abs_structure_details
;
 Classical Flack method preferred over Parsons because s.u. lower.
;
_refine_ls_abs_structure_Flack 0.030(8)
_refine_ls_extinction_method none
_refine_ls_goodness_of_fit_ref 1.060
_refine_ls_hydrogen_treatment constr
_refine_ls_matrix_type full
_refine_ls_number_parameters 256
_refine_ls_number_reflns 4725
_refine_ls_number_restraints 2
_refine_ls_restrained_S_all 1.066
_refine_ls_R_factor_all 0.0707
_refine_ls_R_factor_gt 0.0611
_refine_ls_shift/su_max 0.012
_refine_ls_shift/su_mean 0.000
_refine_ls_structure_factor_coef Fsqd
_refine_ls_weighting_details 'w=1/[\s^2^(Fo^2^)+(0.1089P)^2^+113.2578P] where P=(Fo^2^+2Fc^2^)/3'
_refine_ls_weighting_scheme calc
_refine_ls_wR_factor_gt 0.1672
_refine_ls_wR_factor_ref 0.1748
_reflns_Friedel_coverage 0.600
_reflns_Friedel_fraction_full 0.683
_reflns_Friedel_fraction_max 0.647
_reflns_number_gt 4002
_reflns_number_total 4725
_reflns_threshold_expression 'I > 2\s(I)'
_cod_data_source_file ja7b11285_si_002.cif
_cod_data_source_block lambda-5
_cod_original_cell_volume 35848.0(9)
_cod_database_code 4126879
_shelx_shelxl_version_number 2014/7
_shelx_space_group_comment
;
The symmetry employed for this shelxl refinement is uniquely defined
by the following loop, which should always be used as a source of
symmetry information in preference to the above space-group names.
They are only intended as comments.
;

loop_
_space_group_symop_operation_xyz
'x, y, z'
'z, x, y'
'y, z, x'
'-y, -z, x'
'z, -x, -y'
'-y, z, -x'
'-z, -x, y'
'-z, x, -y'
'y, -z, -x'
'-x, -y, z'
'x, -y, -z'
'-x, y, -z'
'x, y+1/2, z+1/2'
'z, x+1/2, y+1/2'
'y, z+1/2, x+1/2'
'-y, -z+1/2, x+1/2'
'z, -x+1/2, -y+1/2'
'-y, z+1/2, -x+1/2'
'-z, -x+1/2, y+1/2'
'-z, x+1/2, -y+1/2'
'y, -z+1/2, -x+1/2'
'-x, -y+1/2, z+1/2'
'x, -y+1/2, -z+1/2'
'-x, y+1/2, -z+1/2'
'x+1/2, y, z+1/2'
'z+1/2, x, y+1/2'
'y+1/2, z, x+1/2'
'-y+1/2, -z, x+1/2'
'z+1/2, -x, -y+1/2'
'-y+1/2, z, -x+1/2'
'-z+1/2, -x, y+1/2'
'-z+1/2, x, -y+1/2'
'y+1/2, -z, -x+1/2'
'-x+1/2, -y, z+1/2'
'x+1/2, -y, -z+1/2'
'-x+1/2, y, -z+1/2'
'x+1/2, y+1/2, z'
'z+1/2, x+1/2, y'
'y+1/2, z+1/2, x'
'-y+1/2, -z+1/2, x'
'z+1/2, -x+1/2, -y'
'-y+1/2, z+1/2, -x'
'-z+1/2, -x+1/2, y'
'-z+1/2, x+1/2, -y'
'y+1/2, -z+1/2, -x'
'-x+1/2, -y+1/2, z'
'x+1/2, -y+1/2, -z'
'-x+1/2, y+1/2, -z'

loop_
_atom_site_label
_atom_site_type_symbol
_atom_site_fract_x
_atom_site_fract_y
_atom_site_fract_z
_atom_site_U_iso_or_equiv
_atom_site_adp_type
_atom_site_occupancy
_atom_site_site_symmetry_order
_atom_site_calc_flag
_atom_site_refinement_flags_posn
_atom_site_refinement_flags_adp
_atom_site_refinement_flags_occupancy
_atom_site_disorder_group
Co1 Co 0.89073(3) 0.89073(3) 0.89073(3) 0.0216(4) Uani 1 3 d S T P .
Co3 Co 0.88833(4) 0.61167(4) 0.88833(4) 0.0311(5) Uani 1 3 d S T P .
Co2 Co 0.79611(3) 0.75401(4) 0.96874(3) 0.0273(3) Uani 1 1 d . . . .
O2 O 0.7500 0.7500 0.92654(16) 0.0197(12) Uani 1 2 d S T P .
O1 O 0.7500 0.7500 1.0058(2) 0.0400(17) Uani 1 2 d S T P .
N3 N 0.8446(2) 0.7550(2) 1.01412(18) 0.0374(14) Uani 1 1 d . . . .
C16 C 0.8035(2) 0.8475(2) 0.9626(2) 0.0271(15) Uani 1 1 d . . . .
H16 H 0.7857 0.8529 0.9838 0.032 Uiso 1 1 calc R U . .
C17 C 0.8266(2) 0.8756(2) 0.9431(2) 0.0280(15) Uani 1 1 d . . . .
N1 N 0.8673(2) 0.6553(2) 0.92551(19) 0.0358(15) Uani 1 1 d . . . .
C15 C 0.8397(2) 0.8167(2) 0.9163(2) 0.0258(15) Uani 1 1 d . . . .
C2 C 0.8312(2) 0.6754(2) 0.9242(2) 0.0286(16) Uani 1 1 d . . . .
N5 N 0.84961(19) 0.85558(18) 0.91425(18) 0.0297(13) Uani 1 1 d . . . .
C4 C 0.8663(2) 0.7016(2) 0.9725(2) 0.0340(17) Uani 1 1 d . . . .
C1 C 0.7979(2) 0.6656(3) 0.8969(3) 0.044(2) Uani 1 1 d . . . .
H1A H 0.8081 0.6632 0.8697 0.066 Uiso 1 1 calc R U . .
H1B H 0.7780 0.6868 0.8980 0.066 Uiso 1 1 calc R U . .
H1C H 0.7858 0.6404 0.9050 0.066 Uiso 1 1 calc R U . .
N2 N 0.82996(18) 0.7042(2) 0.95215(19) 0.0324(14) Uani 1 1 d . . . .
C3 C 0.8891(2) 0.6724(3) 0.9553(2) 0.0380(18) Uani 1 1 d . . . .
H3 H 0.9154 0.6654 0.9627 0.046 Uiso 1 1 calc R U . .
C5 C 0.8725(3) 0.7289(2) 1.0062(2) 0.0382(18) Uani 1 1 d . . . .
H5 H 0.8960 0.7276 1.0218 0.046 Uiso 1 1 calc R U . .
N4 N 0.81056(19) 0.81021(18) 0.94631(18) 0.0303(13) Uani 1 1 d . . . .
C12 C 0.8441(2) 0.8565(2) 1.0611(2) 0.0322(16) Uani 1 1 d . . . .
H12 H 0.8236 0.8516 1.0798 0.039 Uiso 1 1 calc R U . .
C11 C 0.8571(2) 0.8956(2) 1.0545(2) 0.0355(17) Uani 1 1 d . . . .
H11 H 0.8459 0.9168 1.0693 0.043 Uiso 1 1 calc R U . .
C14 C 0.8546(2) 0.7830(2) 0.8904(2) 0.0325(16) Uani 1 1 d . . . .
H14A H 0.8619 0.7933 0.8642 0.049 Uiso 1 1 calc R U . .
H14B H 0.8336 0.7630 0.8874 0.049 Uiso 1 1 calc R U . .
H14C H 0.8779 0.7707 0.9028 0.049 Uiso 1 1 calc R U . .
C7 C 0.8613(2) 0.8238(2) 1.0397(2) 0.0317(16) Uani 1 1 d . . . .
C6 C 0.8489(3) 0.7816(3) 1.0499(2) 0.042(2) Uani 1 1 d . . . .
H6A H 0.8689 0.7700 1.0681 0.050 Uiso 1 1 calc R U . .
H6B H 0.8232 0.7825 1.0643 0.050 Uiso 1 1 calc R U . .
C10 C 0.8861(2) 0.9031(2) 1.0268(2) 0.0331(16) Uani 1 1 d . . . .
H10 H 0.8949 0.9297 1.0231 0.040 Uiso 1 1 calc R U . .
C8 C 0.8910(2) 0.8321(2) 1.0102(2) 0.0304(16) Uani 1 1 d . . . .
H8 H 0.9022 0.8109 0.9954 0.037 Uiso 1 1 calc R U . .
C9 C 0.9038(2) 0.8719(2) 1.0030(2) 0.0303(16) Uani 1 1 d . . . .
C13 C 0.9364(2) 0.8813(2) 0.9726(2) 0.0320(16) Uani 1 1 d . . . .
H13A H 0.9404 0.9104 0.9722 0.038 Uiso 1 1 calc R U . .
H13B H 0.9615 0.8691 0.9820 0.038 Uiso 1 1 calc R U . .
C18 C 0.8377(2) 0.9169(2) 0.9497(2) 0.0297(16) Uani 1 1 d . . . .
H18 H 0.8238 0.9330 0.9682 0.036 Uiso 1 1 calc R U . .
N6 N 0.92911(17) 0.86773(19) 0.93109(18) 0.0297(13) Uani 1 1 d . . . .
O3 O 0.9237(2) 0.5763(2) 0.9237(2) 0.071(4) Uani 1 3 d S T P .
H3A H 0.9175 0.5475 0.9570 0.107 Uiso 0.3333 1 d R U P .
H3B H 0.9669 0.5674 0.9286 0.107 Uiso 0.3333 1 d R U P .
S1 S 0.9794(2) 0.9794(2) 0.0206(2) 0.053(3) Uani 0.25 3 d S TU P 1
O4 O 1.0000 0.9469(4) 0.0000 0.123(5) Uani 0.5 2 d S TU P 1
C19 C 0.9794(2) 0.9794(2) 0.0206(2) 0.053(3) Uani 0.25 3 d S TU P 2
F1 F 1.0000 0.9469(4) 0.0000 0.123(5) Uani 0.5 2 d S TU P 2

loop_
_atom_site_aniso_label
_atom_site_aniso_U_11
_atom_site_aniso_U_22
_atom_site_aniso_U_33
_atom_site_aniso_U_23
_atom_site_aniso_U_13
_atom_site_aniso_U_12
Co1 0.0216(4) 0.0216(4) 0.0216(4) -0.0019(4) -0.0019(4) -0.0019(4)
Co3 0.0311(5) 0.0311(5) 0.0311(5) -0.0001(5) 0.0001(5) -0.0001(5)
Co2 0.0295(6) 0.0245(6) 0.0278(6) -0.0021(5) 0.0000(5) -0.0040(5)
O2 0.026(3) 0.015(3) 0.018(3) 0.000 0.000 -0.007(3)
O1 0.041(4) 0.039(4) 0.040(4) 0.000 0.000 -0.005(4)
N3 0.045(4) 0.032(3) 0.035(3) -0.003(3) -0.007(3) -0.003(3)
C16 0.025(3) 0.032(4) 0.024(3) -0.003(3) 0.005(3) -0.002(3)
C17 0.025(3) 0.031(4) 0.027(3) -0.005(3) -0.002(3) -0.001(3)
N1 0.038(4) 0.038(4) 0.031(3) 0.001(3) -0.008(3) -0.001(3)
C15 0.025(3) 0.023(3) 0.029(4) 0.002(3) -0.002(3) -0.004(3)
C2 0.033(4) 0.027(4) 0.025(3) 0.002(3) 0.002(3) -0.004(3)
N5 0.036(3) 0.029(3) 0.024(3) -0.003(3) -0.007(3) 0.005(3)
C4 0.033(4) 0.032(4) 0.038(4) 0.002(3) -0.009(3) 0.000(3)
C1 0.036(4) 0.043(4) 0.054(5) -0.012(4) -0.001(4) -0.007(4)
N2 0.030(3) 0.033(3) 0.034(3) 0.000(3) -0.005(3) -0.008(3)
C3 0.031(4) 0.045(5) 0.038(4) -0.005(4) -0.003(3) 0.000(4)
C5 0.041(4) 0.036(4) 0.038(4) -0.006(4) -0.006(4) -0.006(4)
N4 0.035(3) 0.026(3) 0.029(3) 0.003(3) 0.000(3) -0.003(3)
C12 0.031(4) 0.038(4) 0.027(4) -0.003(3) 0.000(3) 0.000(3)
C11 0.033(4) 0.036(4) 0.037(4) -0.009(3) -0.006(3) -0.003(3)
C14 0.036(4) 0.028(4) 0.034(4) -0.002(3) 0.003(3) -0.005(3)
C7 0.029(4) 0.037(4) 0.028(4) -0.005(3) -0.004(3) -0.003(3)
C6 0.043(5) 0.051(5) 0.031(4) 0.000(4) -0.002(4) -0.005(4)
C10 0.040(4) 0.030(4) 0.029(4) -0.003(3) -0.003(3) -0.006(3)
C8 0.034(4) 0.034(4) 0.023(3) -0.008(3) -0.007(3) -0.001(3)
C9 0.036(4) 0.029(4) 0.026(3) -0.006(3) -0.005(3) -0.005(3)
C13 0.031(4) 0.034(4) 0.030(4) 0.001(3) -0.008(3) -0.001(3)
C18 0.033(4) 0.028(4) 0.028(4) -0.005(3) -0.001(3) 0.000(3)
N6 0.022(3) 0.037(3) 0.030(3) -0.008(3) -0.004(2) -0.006(3)
O3 0.071(4) 0.071(4) 0.071(4) 0.002(4) -0.002(4) 0.002(4)
S1 0.053(3) 0.053(3) 0.053(3) 0.011(3) 0.011(3) -0.011(3)
O4 0.093(9) 0.085(8) 0.190(15) 0.000 -0.008(9) 0.000
C19 0.053(3) 0.053(3) 0.053(3) 0.011(3) 0.011(3) -0.011(3)
F1 0.093(9) 0.085(8) 0.190(15) 0.000 -0.008(9) 0.000

loop_
_atom_type_symbol
_atom_type_description
_atom_type_scat_dispersion_real
_atom_type_scat_dispersion_imag
_atom_type_scat_source
C C 0.0181 0.0091 'International Tables Vol C Tables 4.2.6.8 and 6.1.1.4'
H H 0.0000 0.0000 'International Tables Vol C Tables 4.2.6.8 and 6.1.1.4'
N N 0.0311 0.0180 'International Tables Vol C Tables 4.2.6.8 and 6.1.1.4'
O O 0.0492 0.0322 'International Tables Vol C Tables 4.2.6.8 and 6.1.1.4'
Co Co -2.3653 3.6143 'International Tables Vol C Tables 4.2.6.8 and 6.1.1.4'
F F 0.0727 0.0534 'International Tables Vol C Tables 4.2.6.8 and 6.1.1.4'
S S 0.3331 0.5567 'International Tables Vol C Tables 4.2.6.8 and 6.1.1.4'

loop_
_geom_angle_atom_site_label_1
_geom_angle_atom_site_label_2
_geom_angle_atom_site_label_3
_geom_angle
_geom_angle_site_symmetry_1
_geom_angle_site_symmetry_3
N5 Co1 N5 95.8(2) 3 2
N5 Co1 N5 95.7(2) 3 .
N5 Co1 N5 95.8(2) 2 .
N5 Co1 N6 87.1(2) 3 3
N5 Co1 N6 177.0(3) 2 3
N5 Co1 N6 83.1(2) . 3
N5 Co1 N6 83.0(2) 3 2
N5 Co1 N6 87.1(2) 2 2
N5 Co1 N6 177.0(3) . 2
N6 Co1 N6 94.1(2) 3 2
N5 Co1 N6 177.0(3) 3 .
N5 Co1 N6 83.1(2) 2 .
N5 Co1 N6 87.1(2) . .
N6 Co1 N6 94.1(2) 3 .
N6 Co1 N6 94.1(2) 2 .
N1 Co3 N1 113.51(15) 40_665 17_566
N1 Co3 N1 113.51(15) 40_665 .
N1 Co3 N1 113.52(15) 17_566 .
N1 Co3 O3 105.04(18) 40_665 .
N1 Co3 O3 105.04(18) 17_566 .
N1 Co3 O3 105.04(18) . .
O1 Co2 N4 117.84(18) . .
O1 Co2 N2 122.26(18) . .
N4 Co2 N2 119.9(3) . .
O1 Co2 O2 81.1(2) . .
N4 Co2 O2 89.19(19) . .
N2 Co2 O2 99.74(18) . .
O1 Co2 N3 98.1(2) . .
N4 Co2 N3 93.7(3) . .
N2 Co2 N3 78.3(2) . .
O2 Co2 N3 177.08(19) . .
Co2 O2 Co2 95.3(2) . 46_665
Co2 O1 Co2 102.6(3) . 46_665
C5 N3 C6 119.3(7) . .
C5 N3 Co2 112.0(5) . .
C6 N3 Co2 128.7(5) . .
C17 C16 N4 109.5(6) . .
C16 C17 N5 107.8(6) . .
C16 C17 C18 136.3(7) . .
N5 C17 C18 114.7(6) . .
C3 N1 C2 106.7(7) . .
C3 N1 Co3 124.2(5) . .
C2 N1 Co3 128.9(5) . .
N5 C15 N4 110.7(6) . .
N5 C15 C14 127.9(7) . .
N4 C15 C14 121.3(6) . .
N2 C2 N1 110.6(6) . .
N2 C2 C1 124.5(7) . .
N1 C2 C1 124.8(7) . .
C15 N5 C17 107.0(6) . .
C15 N5 Co1 140.2(5) . .
C17 N5 Co1 111.8(5) . .
C3 C4 N2 109.1(7) . .
C3 C4 C5 133.6(7) . .
N2 C4 C5 117.3(7) . .
C2 N2 C4 105.6(6) . .
C2 N2 Co2 140.6(5) . .
C4 N2 Co2 113.1(5) . .
N1 C3 C4 108.0(7) . .
N3 C5 C4 118.1(7) . .
C16 N4 C15 105.0(6) . .
C16 N4 Co2 129.4(5) . .
C15 N4 Co2 123.6(5) . .
C11 C12 C7 120.9(7) . .
C10 C11 C12 120.1(7) . .
C12 C7 C8 118.6(7) . .
C12 C7 C6 119.4(7) . .
C8 C7 C6 122.0(7) . .
N3 C6 C7 113.7(6) . .
C11 C10 C9 122.1(7) . .
C9 C8 C7 120.8(7) . .
C8 C9 C10 117.5(7) . .
C8 C9 C13 121.7(6) . .
C10 C9 C13 120.7(7) . .
N6 C13 C9 116.3(6) . .
N6 C18 C17 117.7(7) 3 .
C18 N6 C13 119.3(6) 2 .
C18 N6 Co1 112.6(5) 2 .
C13 N6 Co1 128.0(5) . .
O4 S1 O4 118.7(2) 5_676 3_564
O4 S1 O4 118.7(2) 5_676 .
O4 S1 O4 118.7(2) 3_564 .
O4 S1 S1 48.1(6) 5_676 5_676
O4 S1 S1 101.1(5) 3_564 5_676
O4 S1 S1 101.1(5) . 5_676
O4 S1 S1 101.1(5) 5_676 3_564
O4 S1 S1 48.1(6) 3_564 3_564
O4 S1 S1 101.1(5) . 3_564
S1 S1 S1 60.005(2) 5_676 3_564
O4 S1 S1 101.1(5) 5_676 2_654
O4 S1 S1 101.1(5) 3_564 2_654
O4 S1 S1 48.1(6) . 2_654
S1 S1 S1 60.005(2) 5_676 2_654
S1 S1 S1 60.005(3) 3_564 2_654
S1 O4 S1 83.8(12) . 2_654
F1 C19 F1 118.7(2) 5_676 3_564
F1 C19 F1 118.7(2) 5_676 .
F1 C19 F1 118.7(2) 3_564 .
F1 C19 C19 48.1(6) 5_676 5_676
F1 C19 C19 101.1(5) 3_564 5_676
F1 C19 C19 101.1(5) . 5_676
F1 C19 C19 101.1(5) 5_676 3_564
F1 C19 C19 48.1(6) 3_564 3_564
F1 C19 C19 101.1(5) . 3_564
C19 C19 C19 60.005(2) 5_676 3_564
F1 C19 C19 101.1(5) 5_676 2_654
F1 C19 C19 101.1(5) 3_564 2_654
F1 C19 C19 48.1(6) . 2_654
C19 C19 C19 60.005(2) 5_676 2_654
C19 C19 C19 60.005(3) 3_564 2_654
C19 F1 C19 83.8(12) . 2_654

loop_
_geom_bond_atom_site_label_1
_geom_bond_atom_site_label_2
_geom_bond_distance
_geom_bond_site_symmetry_2
Co1 N5 1.945(6) 3
Co1 N5 1.945(6) 2
Co1 N5 1.945(7) .
Co1 N6 1.987(6) 3
Co1 N6 1.987(6) 2
Co1 N6 1.987(6) .
Co3 N1 2.013(7) 40_665
Co3 N1 2.013(7) 17_566
Co3 N1 2.013(7) .
Co3 O3 2.021(13) .
Co2 O1 1.956(5) .
Co2 N4 2.052(6) .
Co2 N2 2.059(7) .
Co2 O2 2.065(4) .
Co2 N3 2.189(6) .
O2 Co2 2.065(4) 46_665
O1 Co2 1.956(5) 46_665
N3 C5 1.286(10) .
N3 C6 1.479(10) .
C16 C17 1.360(10) .
C16 N4 1.362(9) .
C17 N5 1.386(9) .
C17 C18 1.425(10) .
N1 C3 1.341(10) .
N1 C2 1.365(10) .
C15 N5 1.325(9) .
C15 N4 1.396(9) .
C15 C14 1.485(10) .
C2 N2 1.325(9) .
C2 C1 1.454(11) .
C4 C3 1.347(11) .
C4 N2 1.375(9) .
C4 C5 1.446(11) .
C12 C11 1.376(11) .
C12 C7 1.405(11) .
C11 C10 1.347(11) .
C7 C8 1.406(10) .
C7 C6 1.488(11) .
C10 C9 1.421(10) .
C8 C9 1.397(10) .
C9 C13 1.502(10) .
C13 N6 1.460(9) .
C18 N6 1.288(9) 3
N6 C18 1.288(9) 2
S1 O4 1.440(10) 5_676
S1 O4 1.440(10) 3_564
S1 O4 1.440(10) .
S1 S1 1.92(2) 5_676
S1 S1 1.92(2) 3_564
S1 S1 1.92(2) 2_654
O4 S1 1.440(10) 2_654
C19 F1 1.440(10) 5_676
C19 F1 1.440(10) 3_564
C19 F1 1.440(10) .
C19 C19 1.92(2) 5_676
C19 C19 1.92(2) 3_564
C19 C19 1.92(2) 2_654
F1 C19 1.440(10) 2_654

loop_
_platon_squeeze_void_nr
_platon_squeeze_void_average_x
_platon_squeeze_void_average_y
_platon_squeeze_void_average_z
_platon_squeeze_void_volume
_platon_squeeze_void_count_electrons
_platon_squeeze_void_content
1 0.315 -0.007 -0.009 16390 3986 ' '
2 0.750 0.250 0.250 384 178 ' '
3 0.250 0.250 0.750 384 178 ' '
4 0.250 0.750 0.250 384 178 ' '
5 0.750 0.750 0.750 384 178 ' '
